data_2010549
loop_
_publ_author_name
'Goto, Masato'
'Kani, Yoshiyuki'
'Tsuchimoto, Masanobu'
'Ohba, Shigeru'
'Matsushima, Hideaki'
'Tokii, Tadashi'

_publ_section_title
;
 Dimeric copper(II) 3,3-dimethylbutyrate adducts with ethanol,
 2-methylpyridine, 3-methylpyridine, 4-methylpyridine and
 3,3-dimethylbutyric acid
;
_journal_coden_ASTM ACSCEE
_journal_issue 1
_journal_name_full
;
 Acta Crystallographica, Section C: Crystal Structure Communications
;
_journal_page_first 7
_journal_page_last 11
_journal_paper_doi 10.1107/s0108270199012172
_journal_volume 56
_journal_year 2000
_chemical_formula_iupac '[Cu2 (C6 H11 O2)4 (C6 H7 N1)2 ]'
_chemical_formula_moiety 'C36 H58 Cu2 N2 O8'
_chemical_formula_structural 'Cu2 (C6 H11 O2)4 (C6 H7 N1)2'
_chemical_formula_sum 'C36 H58 Cu2 N2 O8'
_chemical_formula_weight 773.96
_space_group_IT_number 14
_symmetry_cell_setting monoclinic
_symmetry_space_group_name_Hall '-P 2yab'
_symmetry_space_group_name_H-M 'P 1 21/a 1'
_cell_angle_alpha 90.00
_cell_angle_beta 109.160(10)
_cell_angle_gamma 90.00
_cell_formula_units_Z 2
_cell_length_a 10.040(2)
_cell_length_b 18.4680(10)
_cell_length_c 11.6490(10)
_cell_measurement_temperature 299
_cell_volume 2040.3(4)
_exptl_crystal_density_diffrn 1.260
_cod_depositor_comments
;
The following automatic conversions were performed:
'_symmetry_cell_setting' value 'Monoclinic' changed to 'monoclinic'
according to '/home/saulius/struct/CIF-dictionaries/cif_core.dic'
dictionary named 'cif_core.dic' version 2.4.1 from 2010-06-29.

Automatic conversion script
Id: cif_fix_enum 1527 2010-12-29 10:47:43Z saulius 

The following automatic conversions were performed:

'_atom_site_thermal_displace_type' tag value 'Uij' was replaced with
'Uani' value 24 times.

Automatic conversion script
Id: cif_fix_values 1646 2011-03-28 12:23:43Z adriana 
;
_cod_original_sg_symbol_H-M 'P 21/a'
_cod_database_code 2010549

loop_
_symmetry_equiv_pos_as_xyz
+x,+y,+z
1/2-x,1/2+y,-z
-x,-y,-z
1/2+x,1/2-y,+z

loop_
_atom_site_aniso_label
_atom_site_aniso_U_11
_atom_site_aniso_U_22
_atom_site_aniso_U_33
_atom_site_aniso_U_12
_atom_site_aniso_U_13
_atom_site_aniso_U_23
Cu1 .0414(2) .0359(2) .0424(2) .0023(2) .01010(10) -.0010(2)
O2 .0660(10) .0460(10) .0460(10) -.0020(10) .0090(10) -.0080(10)
O3 .0540(10) .0520(10) .0580(10) .0060(10) .0030(10) -.0170(10)
O4 .0500(10) .0600(10) .0590(10) .0030(10) .0210(10) .0090(10)
O5 .0510(10) .0450(10) .0690(10) .0020(10) .0240(10) .0110(10)
N6 .0480(10) .0420(10) .0480(10) .0050(10) .0060(10) .0020(10)
C7 .042(2) .051(2) .050(2) -.0080(10) .0170(10) -.0130(10)
C8 .054(2) .067(2) .061(2) .000(2) .015(2) -.027(2)
C9 .064(2) .059(2) .053(2) -.011(2) .014(2) -.017(2)
C10 .054(3) .131(4) .220(6) .016(3) -.002(3) -.096(4)
C11 .319(8) .206(6) .082(3) -.199(6) .060(4) -.028(4)
C12 .094(3) .070(2) .084(3) .001(2) -.005(2) -.035(2)
C13 .048(2) .043(2) .049(2) -.009(2) .0170(10) -.011(2)
C14 .052(2) .057(2) .064(2) -.0100(10) .026(2) -.004(2)
C15 .051(2) .064(2) .064(2) -.004(2) .027(2) -.002(2)
C16 .084(3) .095(3) .114(3) -.013(2) .067(2) -.002(3)
C17 .073(3) .164(4) .062(2) .016(3) .017(2) -.017(3)
C18 .120(3) .060(2) .125(3) -.008(2) .079(3) -.016(2)
C19 .071(2) .069(2) .066(2) .021(2) .013(2) -.013(2)
C20 .086(3) .071(2) .089(3) .033(2) .014(2) -.012(2)
C21 .081(3) .061(2) .104(3) .024(2) .011(2) .013(2)
C22 .062(2) .063(2) .077(2) .007(2) .008(2) .021(2)
C23 .043(2) .046(2) .059(2) -.0060(10) .0090(10) .0100(10)
C24 .080(2) .072(2) .055(2) .009(2) .025(2) .010(2)

loop_
_atom_site_label
_atom_site_fract_x
_atom_site_fract_y
_atom_site_fract_z
_atom_site_U_iso_or_equiv
_atom_site_thermal_displace_type
_atom_site_occupancy
Cu1 .41299(3) .04924(2) .43088(3) .04350(10) Uani 1.000
O2 .3671(2) -.02840(10) .3083(2) .0592(8) Uani 1.000
O3 .5119(2) -.11090(10) .4229(2) .0633(9) Uani 1.000
O4 .2787(2) .00710(10) .5031(2) .0586(8) Uani 1.000
O5 .4241(2) -.07520(10) .6191(2) .0568(8) Uani 1.000
N6 .2633(2) .13570(10) .3313(2) .0493(9) Uani 1.000
C7 .4225(3) -.0898(2) .3263(3) .0550(10) Uani 1.000
C8 .3791(3) -.1425(2) .2199(3) .0720(10) Uani 1.000
C9 .2374(3) -.1792(2) .2001(3) .0670(10) Uani 1.000
C10 .1199(4) -.1247(3) .1574(5) .169(3) Uani 1.000
C11 .2397(8) -.2145(3) .3171(5) .225(4) Uani 1.000
C12 .2148(4) -.2374(2) .1029(3) .099(2) Uani 1.000
C13 .3083(3) -.0426(2) .5814(2) .0530(10) Uani 1.000
C14 .1947(3) -.0636(2) .6353(3) .0630(10) Uani 1.000
C15 .2024(3) -.0211(2) .7514(3) .0650(10) Uani 1.000
C16 .0774(4) -.0454(2) .7904(3) .106(2) Uani 1.000
C17 .3401(4) -.0359(3) .8531(3) .110(2) Uani 1.000
C18 .1880(4) .0605(2) .7253(4) .116(2) Uani 1.000
C19 .2110(3) .1752(2) .4049(3) .0770(10) Uani 1.000
C20 .1213(4) .2332(2) .3645(4) .092(2) Uani 1.000
C21 .0843(4) .2515(2) .2446(4) .086(2) Uani 1.000
C22 .1343(3) .2114(2) .1673(3) .068(2) Uani 1.000
C23 .2234(3) .1527(2) .2135(3) .0510(10) Uani 1.000
C24 .2737(4) .1062(2) .1315(3) .0720(10) Uani 1.000
H8A .45017 -.17934 .23356 .20 Uiso 1.000
H8B .37397 -.11634 .14746 .20 Uiso 1.000
H10A .03050 -.14750 .14612 .20 Uiso 1.000
H10B .12060 -.10430 .08182 .20 Uiso 1.000
H10C .13440 -.08670 .21652 .20 Uiso 1.000
H11A .15035 -.23727 .30580 .20 Uiso 1.000
H11B .25825 -.17907 .38070 .20 Uiso 1.000
H11C .31345 -.25017 .33900 .20 Uiso 1.000
H12A .12539 -.26024 .09161 .20 Uiso 1.000
H12B .28889 -.27274 .12851 .20 Uiso 1.000
H12C .21529 -.21614 .02781 .20 Uiso 1.000
H14A .20433 -.11426 .65464 .20 Uiso 1.000
H14B .10403 -.05516 .57564 .20 Uiso 1.000
H16A .08373 -.01855 .86263 .20 Uiso 1.000
H16B .08283 -.09645 .80693 .20 Uiso 1.000
H16C -.00987 -.03505 .72743 .20 Uiso 1.000
H17A .34641 -.00906 .92526 .20 Uiso 1.000
H17B .41731 -.02256 .82596 .20 Uiso 1.000
H17C .34611 -.08666 .87146 .20 Uiso 1.000
H18A .19434 .08728 .79749 .20 Uiso 1.000
H18B .09844 .06968 .66449 .20 Uiso 1.000
H18C .26164 .07588 .69509 .20 Uiso 1.000
H19 .23824 .16195 .48915 .20 Uiso 1.000
H20 .08542 .25957 .41899 .20 Uiso 1.000
H21 .02402 .29248 .21458 .20 Uiso 1.000
H22 .10788 .22415 .08289 .20 Uiso 1.000
H24A .24058 .12491 .05013 .20 Uiso 1.000
H24B .24137 .05790 .13793 .20 Uiso 1.000
H24C .37487 .10680 .16223 .20 Uiso 1.000

loop_
_geom_bond_atom_site_label_1
_geom_bond_atom_site_label_2
_geom_bond_site_symmetry_1
_geom_bond_site_symmetry_2
_geom_bond_distance
_geom_bond_publ_flag
Cu1 Cu1 . 3_656 2.666(3) yes
Cu1 O2 . . 1.969(2) yes
Cu1 O3 . 3_656 1.982(2) yes
Cu1 O4 . . 1.969(2) yes
Cu1 O5 . 3_656 1.967(2) yes
Cu1 N6 . . 2.238(3) yes
O2 C7 . . 1.251(4) yes
O3 C7 . . 1.249(4) yes
O4 C13 . . 1.258(4) yes
O5 C13 . . 1.254(4) yes
N6 C19 . . 1.356(4) no
N6 C23 . . 1.335(4) no
C7 C8 . . 1.523(5) no
C8 C9 . . 1.523(5) no
C9 C10 . . 1.505(6) no
C9 C11 . . 1.503(7) no
C9 C12 . . 1.524(5) no
C13 C14 . . 1.522(4) no
C14 C15 . . 1.542(5) no
C15 C16 . . 1.535(5) no
C15 C17 . . 1.521(5) no
C15 C18 . . 1.535(5) no
C19 C20 . . 1.378(6) no
C20 C21 . . 1.365(6) no
C21 C22 . . 1.380(6) no
C22 C23 . . 1.396(5) no
C23 C24 . . 1.491(5) no
C8 H8A . . .960 no
C8 H8B . . .959 no
C10 H10A . . .961 no
C10 H10B . . .960 no
C10 H10C . . .960 no
C11 H11A . . .961 no
C11 H11B . . .959 no
C11 H11C . . .961 no
C12 H12A . . .961 no
C12 H12B . . .960 no
C12 H12C . . .961 no
C14 H14A . . .960 no
C14 H14B . . .960 no
C16 H16A . . .960 no
C16 H16B . . .961 no
C16 H16C . . .960 no
C17 H17A . . .960 no
C17 H17B . . .960 no
C17 H17C . . .960 no
C18 H18A . . .960 no
C18 H18B . . .960 no
C18 H18C . . .960 no
C19 H19 . . .960 no
C20 H20 . . .960 no
C21 H21 . . .961 no
C22 H22 . . .960 no
C24 H24A . . .960 no
C24 H24B . . .960 no
C24 H24C . . .960 no
